data_7721149
loop_
_publ_author_name
'Molla, Mofijul'
'Ghosh, Ayyan'
'Ghora, Santanu Ghora'
'Mandal, Sukanta'

_publ_section_title
;
 Copper(II) complexes for electrocatalytic dioxygen reduction: controlling
 selectivity via proton relay mode
;
_journal_name_full 'Dalton Transactions'
_journal_paper_doi 10.1039/D6DT00632A
_journal_year 2026
_chemical_formula_moiety 'C23 H25 Cu N5 O S'
_chemical_formula_sum 'C23 H25 Cu N5 O S'
_chemical_formula_weight 483.08
_space_group_crystal_system triclinic
_space_group_IT_number 2
_space_group_name_Hall '-P 1'
_space_group_name_H-M_alt 'P -1'
_atom_sites_solution_hydrogens geom
_audit_creation_method SHELXL-2018/3
_audit_update_record
;
2025-05-25 deposited with the CCDC.	2026-06-22 downloaded from the CCDC.
;
_cell_angle_alpha 75.38(3)
_cell_angle_beta 86.19(3)
_cell_angle_gamma 63.78(3)
_cell_formula_units_Z 2
_cell_length_a 10.356(8)
_cell_length_b 10.844(8)
_cell_length_c 11.581(9)
_cell_measurement_reflns_used 5084
_cell_measurement_temperature 297(2)
_cell_measurement_theta_max 27.4
_cell_measurement_theta_min 2.2
_cell_volume 1127.4(15)
_computing_data_collection 'Bruker SMART'
_computing_data_reduction 'Bruker Saint Plus'
_computing_molecular_graphics Mercury
_computing_publication_material 'SHELXL-2018 (Sheldrick, 2018)'
_computing_structure_refinement 'SHELXL-2018/3 (Sheldrick, 2018)'
_computing_structure_solution 'SHELXT 2014/5 (Sheldrick, 2014)'
_diffrn_ambient_temperature 297(2)
_diffrn_measured_fraction_theta_full 0.996
_diffrn_measured_fraction_theta_max 0.992
_diffrn_measurement_device_type 'Bruker SMART APEX-II CCD'
_diffrn_measurement_method '\f and \w scans'
_diffrn_radiation_type MoK\a
_diffrn_radiation_wavelength 0.71073
_diffrn_reflns_av_R_equivalents 0.0441
_diffrn_reflns_av_unetI/netI 0.0397
_diffrn_reflns_Laue_measured_fraction_full 0.996
_diffrn_reflns_Laue_measured_fraction_max 0.992
_diffrn_reflns_limit_h_max 13
_diffrn_reflns_limit_h_min -13
_diffrn_reflns_limit_k_max 14
_diffrn_reflns_limit_k_min -13
_diffrn_reflns_limit_l_max 14
_diffrn_reflns_limit_l_min -14
_diffrn_reflns_number 18296
_diffrn_reflns_point_group_measured_fraction_full 0.996
_diffrn_reflns_point_group_measured_fraction_max 0.992
_diffrn_reflns_theta_full 25.242
_diffrn_reflns_theta_max 27.403
_diffrn_reflns_theta_min 2.195
_exptl_absorpt_coefficient_mu 1.086
_exptl_absorpt_correction_T_max 0.7455
_exptl_absorpt_correction_T_min 0.6218
_exptl_absorpt_correction_type multi-scan
_exptl_absorpt_process_details
;
 SADABS 2016/2: Krause, L., Herbst-Irmer, R., Sheldrick G.M. & Stalke D.,
 J. Appl. Cryst. 48 (2015) 3-10
;
_exptl_crystal_colour green
_exptl_crystal_density_diffrn 1.423
_exptl_crystal_description block
_exptl_crystal_F_000 502
_exptl_crystal_size_max 0.200
_exptl_crystal_size_mid 0.200
_exptl_crystal_size_min 0.200
_refine_diff_density_max 0.525
_refine_diff_density_min -0.331
_refine_diff_density_rms 0.055
_refine_ls_extinction_method none
_refine_ls_goodness_of_fit_ref 1.042
_refine_ls_hydrogen_treatment constr
_refine_ls_matrix_type full
_refine_ls_number_parameters 280
_refine_ls_number_reflns 5084
_refine_ls_number_restraints 0
_refine_ls_restrained_S_all 1.042
_refine_ls_R_factor_all 0.0446
_refine_ls_R_factor_gt 0.0360
_refine_ls_shift/su_max 0.000
_refine_ls_shift/su_mean 0.000
_refine_ls_structure_factor_coef Fsqd
_refine_ls_weighting_details 'w=1/[\s^2^(Fo^2^)+(0.0506P)^2^+0.2187P] where P=(Fo^2^+2Fc^2^)/3'
_refine_ls_weighting_scheme calc
_refine_ls_wR_factor_gt 0.0923
_refine_ls_wR_factor_ref 0.0982
_reflns_Friedel_coverage 0.000
_reflns_number_gt 4324
_reflns_number_total 5084
_reflns_threshold_expression 'I > 2\s(I)'
_cod_data_source_file d6dt00632a10.cif
_cod_data_source_block shelx_CCDC1
_cod_database_code 7721149
_shelx_shelxl_version_number 2018/3
_shelx_space_group_comment
;
The symmetry employed for this shelxl refinement is uniquely defined
by the following loop, which should always be used as a source of
symmetry information in preference to the above space-group names.
They are only intended as comments.
;

loop_
_space_group_symop_operation_xyz
'x, y, z'
'-x, -y, -z'

loop_
_atom_site_label
_atom_site_type_symbol
_atom_site_fract_x
_atom_site_fract_y
_atom_site_fract_z
_atom_site_U_iso_or_equiv
_atom_site_adp_type
_atom_site_occupancy
_atom_site_site_symmetry_order
_atom_site_calc_flag
_atom_site_refinement_flags_posn
_atom_site_refinement_flags_adp
_atom_site_refinement_flags_occupancy
_atom_site_disorder_assembly
_atom_site_disorder_group
Cu Cu 0.20314(2) 0.07515(2) 0.67558(2) 0.03648(9) Uani 1 1 d . . . . .
N2 N 0.05651(18) 0.01912(19) 0.74285(15) 0.0397(4) Uani 1 1 d . . . . .
N4 N 0.38823(17) -0.06965(17) 0.82325(14) 0.0361(3) Uani 1 1 d . . . . .
N1 N 0.22917(18) -0.06127(18) 0.57588(14) 0.0383(4) Uani 1 1 d . . . . .
N3 N 0.13067(19) 0.21002(19) 0.79140(16) 0.0445(4) Uani 1 1 d . . . . .
C17 C 0.5056(2) -0.3177(2) 0.96311(19) 0.0447(5) Uani 1 1 d . . . . .
O1 O -0.1269(2) 0.0594(2) 0.87397(17) 0.0710(5) Uani 1 1 d . . . . .
C7 C 0.0417(2) -0.0822(2) 0.69701(18) 0.0409(4) Uani 1 1 d . . . . .
C8 C 0.1378(2) -0.1235(2) 0.60527(17) 0.0386(4) Uani 1 1 d . . . . .
C14 C 0.3283(2) 0.0003(2) 0.92042(18) 0.0435(5) Uani 1 1 d . . . . .
H14A H 0.404900 -0.027300 0.979154 0.052 Uiso 1 1 calc R U . . .
H14B H 0.258278 -0.030898 0.959503 0.052 Uiso 1 1 calc R U . . .
C13 C 0.2564(3) 0.1605(2) 0.8749(2) 0.0495(5) Uani 1 1 d . . . . .
H13A H 0.224771 0.203063 0.942141 0.059 Uiso 1 1 calc R U . . .
H13B H 0.325870 0.191478 0.834286 0.059 Uiso 1 1 calc R U . . .
C9 C 0.1378(3) -0.2231(2) 0.5463(2) 0.0491(5) Uani 1 1 d . . . . .
C18 C 0.4570(3) -0.3292(3) 1.0781(2) 0.0568(6) Uani 1 1 d . . . . .
H18 H 0.361201 -0.273317 1.090253 0.068 Uiso 1 1 calc R U . . .
C10 C -0.0276(2) 0.0808(3) 0.82443(19) 0.0473(5) Uani 1 1 d . . . . .
C16 C 0.4045(2) -0.2181(2) 0.85601(19) 0.0435(5) Uani 1 1 d . . . . .
H16A H 0.438502 -0.258009 0.787564 0.052 Uiso 1 1 calc R U . . .
H16B H 0.310060 -0.214912 0.871640 0.052 Uiso 1 1 calc R U . . .
C15 C 0.5256(2) -0.0666(3) 0.7865(2) 0.0506(5) Uani 1 1 d . . . . .
H15A H 0.560820 -0.113420 0.722912 0.076 Uiso 1 1 calc R U . . .
H15B H 0.511055 0.030089 0.759248 0.076 Uiso 1 1 calc R U . . .
H15C H 0.594700 -0.114545 0.853216 0.076 Uiso 1 1 calc R U . . .
C1 C 0.3199(3) -0.0948(3) 0.4905(2) 0.0510(5) Uani 1 1 d . . . . .
H1 H 0.381616 -0.052033 0.471011 0.061 Uiso 1 1 calc R U . . .
C22 C 0.6496(3) -0.4027(3) 0.9487(2) 0.0573(6) Uani 1 1 d . . . . .
H22 H 0.684825 -0.397161 0.872573 0.069 Uiso 1 1 calc R U . . .
C3 C 0.2365(3) -0.2552(3) 0.4560(2) 0.0625(7) Uani 1 1 d . . . . .
H3 H 0.240060 -0.320122 0.415037 0.075 Uiso 1 1 calc R U . . .
C11 C 0.0082(3) 0.1913(3) 0.8549(2) 0.0573(6) Uani 1 1 d . . . . .
H11A H -0.076798 0.281916 0.836536 0.069 Uiso 1 1 calc R U . . .
H11B H 0.030391 0.164894 0.940221 0.069 Uiso 1 1 calc R U . . .
C6 C -0.0518(3) -0.1434(3) 0.7288(2) 0.0553(6) Uani 1 1 d . . . . .
H6 H -0.115198 -0.119255 0.789016 0.066 Uiso 1 1 calc R U . . .
C4 C 0.0396(3) -0.2814(3) 0.5807(3) 0.0611(7) Uani 1 1 d . . . . .
H4 H 0.036437 -0.346053 0.542743 0.073 Uiso 1 1 calc R U . . .
C12 C 0.0853(3) 0.3623(3) 0.7314(3) 0.0656(7) Uani 1 1 d . . . . .
H12A H 0.003974 0.395839 0.677046 0.098 Uiso 1 1 calc R U . . .
H12B H 0.059070 0.416480 0.790339 0.098 Uiso 1 1 calc R U . . .
H12C H 0.163496 0.373040 0.687993 0.098 Uiso 1 1 calc R U . . .
C2 C 0.3262(3) -0.1926(3) 0.4283(2) 0.0661(7) Uani 1 1 d . . . . .
H2 H 0.391149 -0.214182 0.368701 0.079 Uiso 1 1 calc R U . . .
C5 C -0.0506(3) -0.2431(3) 0.6695(3) 0.0657(8) Uani 1 1 d . . . . .
H5 H -0.113731 -0.283761 0.691994 0.079 Uiso 1 1 calc R U . . .
C20 C 0.6917(3) -0.5059(3) 1.1589(3) 0.0697(8) Uani 1 1 d . . . . .
H20 H 0.753781 -0.568591 1.224117 0.084 Uiso 1 1 calc R U . . .
C21 C 0.7413(3) -0.4958(3) 1.0465(3) 0.0701(8) Uani 1 1 d . . . . .
H21 H 0.837414 -0.551728 1.035278 0.084 Uiso 1 1 calc R U . . .
C19 C 0.5499(4) -0.4233(3) 1.1755(2) 0.0680(7) Uani 1 1 d . . . . .
H19 H 0.515810 -0.430210 1.252063 0.082 Uiso 1 1 calc R U . . .
S1 S 0.32342(8) 0.39047(7) 0.39282(6) 0.06434(19) Uani 1 1 d . . . . .
N5 N 0.2999(2) 0.1770(2) 0.57102(17) 0.0518(5) Uani 1 1 d . . . . .
C23 C 0.3087(2) 0.2670(2) 0.49751(18) 0.0414(4) Uani 1 1 d . . . . .

loop_
_atom_site_aniso_label
_atom_site_aniso_U_11
_atom_site_aniso_U_22
_atom_site_aniso_U_33
_atom_site_aniso_U_23
_atom_site_aniso_U_13
_atom_site_aniso_U_12
Cu 0.03641(14) 0.03767(15) 0.03619(14) -0.00660(10) 0.00049(9) -0.01822(11)
N2 0.0352(8) 0.0436(10) 0.0386(8) -0.0070(7) 0.0018(7) -0.0176(7)
N4 0.0351(8) 0.0354(9) 0.0361(8) -0.0048(7) -0.0022(6) -0.0156(7)
N1 0.0388(8) 0.0367(9) 0.0357(8) -0.0054(7) -0.0035(7) -0.0144(7)
N3 0.0451(9) 0.0356(9) 0.0474(10) -0.0097(8) -0.0045(8) -0.0123(8)
C17 0.0487(12) 0.0350(11) 0.0473(11) -0.0031(9) -0.0106(9) -0.0176(9)
O1 0.0552(10) 0.1014(16) 0.0649(11) -0.0253(11) 0.0233(9) -0.0423(11)
C7 0.0345(9) 0.0396(11) 0.0430(10) 0.0016(8) -0.0102(8) -0.0159(8)
C8 0.0380(10) 0.0325(10) 0.0385(10) 0.0000(8) -0.0138(8) -0.0120(8)
C14 0.0454(11) 0.0455(12) 0.0366(10) -0.0085(9) -0.0034(8) -0.0176(9)
C13 0.0542(13) 0.0426(12) 0.0519(12) -0.0164(10) -0.0055(10) -0.0180(10)
C9 0.0542(13) 0.0326(11) 0.0521(12) -0.0017(9) -0.0230(10) -0.0130(9)
C18 0.0598(14) 0.0496(14) 0.0525(13) 0.0014(11) -0.0037(11) -0.0232(12)
C10 0.0369(10) 0.0551(13) 0.0413(11) -0.0055(10) 0.0015(9) -0.0161(10)
C16 0.0442(11) 0.0367(11) 0.0469(11) -0.0050(9) -0.0090(9) -0.0169(9)
C15 0.0412(11) 0.0542(14) 0.0536(12) -0.0047(10) 0.0008(10) -0.0228(10)
C1 0.0529(13) 0.0526(13) 0.0463(12) -0.0147(10) 0.0072(10) -0.0215(11)
C22 0.0551(14) 0.0450(13) 0.0587(14) -0.0097(11) -0.0083(11) -0.0106(11)
C3 0.0766(17) 0.0431(13) 0.0600(15) -0.0193(11) -0.0143(13) -0.0135(12)
C11 0.0470(12) 0.0627(15) 0.0586(14) -0.0262(12) 0.0108(11) -0.0162(11)
C6 0.0434(12) 0.0566(14) 0.0641(14) -0.0004(11) -0.0072(11) -0.0268(11)
C4 0.0671(16) 0.0412(13) 0.0736(17) -0.0002(12) -0.0322(14) -0.0252(12)
C12 0.0745(17) 0.0377(13) 0.0709(16) -0.0101(12) -0.0094(14) -0.0127(12)
C2 0.0758(18) 0.0586(16) 0.0571(14) -0.0256(12) 0.0086(13) -0.0184(14)
C5 0.0568(15) 0.0559(15) 0.0875(19) 0.0070(14) -0.0262(14) -0.0367(13)
C20 0.084(2) 0.0460(14) 0.0685(17) 0.0078(12) -0.0371(15) -0.0256(14)
C21 0.0554(15) 0.0509(15) 0.086(2) -0.0071(14) -0.0224(14) -0.0086(12)
C19 0.094(2) 0.0591(16) 0.0476(13) 0.0054(12) -0.0107(14) -0.0384(16)
S1 0.0785(5) 0.0479(4) 0.0632(4) -0.0021(3) 0.0123(3) -0.0322(3)
N5 0.0556(11) 0.0566(12) 0.0478(10) -0.0032(9) 0.0000(9) -0.0335(10)
C23 0.0401(10) 0.0417(11) 0.0444(11) -0.0140(9) 0.0033(9) -0.0183(9)

loop_
_atom_type_symbol
_atom_type_description
_atom_type_scat_dispersion_real
_atom_type_scat_dispersion_imag
_atom_type_scat_source
C C 0.0033 0.0016 'International Tables Vol C Tables 4.2.6.8 and 6.1.1.4'
H H 0.0000 0.0000 'International Tables Vol C Tables 4.2.6.8 and 6.1.1.4'
N N 0.0061 0.0033 'International Tables Vol C Tables 4.2.6.8 and 6.1.1.4'
O O 0.0106 0.0060 'International Tables Vol C Tables 4.2.6.8 and 6.1.1.4'
S S 0.1246 0.1234 'International Tables Vol C Tables 4.2.6.8 and 6.1.1.4'
Cu Cu 0.3201 1.2651 'International Tables Vol C Tables 4.2.6.8 and 6.1.1.4'

loop_
_geom_angle_atom_site_label_1
_geom_angle_atom_site_label_2
_geom_angle_atom_site_label_3
_geom_angle
_geom_angle_site_symmetry_1
_geom_angle_site_symmetry_3
_geom_angle_publ_flag
N2 Cu N5 161.39(8) . . ?
N2 Cu N1 82.20(8) . . ?
N5 Cu N1 96.65(9) . . ?
N2 Cu N3 83.96(8) . . ?
N5 Cu N3 95.64(9) . . ?
N1 Cu N3 165.92(7) . . ?
N2 Cu N4 99.32(9) . . ?
N5 Cu N4 99.14(9) . . ?
N1 Cu N4 100.65(8) . . ?
N3 Cu N4 84.11(8) . . ?
C10 N2 C7 124.19(19) . . ?
C10 N2 Cu 119.90(16) . . ?
C7 N2 Cu 115.85(14) . . ?
C14 N4 C15 112.31(17) . . ?
C14 N4 C16 111.15(16) . . ?
C15 N4 C16 110.75(17) . . ?
C14 N4 Cu 99.56(13) . . ?
C15 N4 Cu 111.80(13) . . ?
C16 N4 Cu 110.83(12) . . ?
C1 N1 C8 119.37(19) . . ?
C1 N1 Cu 128.55(16) . . ?
C8 N1 Cu 112.08(14) . . ?
C13 N3 C12 108.55(18) . . ?
C13 N3 C11 111.60(19) . . ?
C12 N3 C11 110.0(2) . . ?
C13 N3 Cu 104.84(13) . . ?
C12 N3 Cu 114.28(16) . . ?
C11 N3 Cu 107.57(14) . . ?
C18 C17 C22 117.9(2) . . ?
C18 C17 C16 121.2(2) . . ?
C22 C17 C16 120.9(2) . . ?
C6 C7 N2 128.8(2) . . ?
C6 C7 C8 118.2(2) . . ?
N2 C7 C8 113.04(18) . . ?
N1 C8 C9 121.6(2) . . ?
N1 C8 C7 116.82(18) . . ?
C9 C8 C7 121.6(2) . . ?
N4 C14 C13 111.64(17) . . ?
N4 C14 H14A 109.3 . . ?
C13 C14 H14A 109.3 . . ?
N4 C14 H14B 109.3 . . ?
C13 C14 H14B 109.3 . . ?
H14A C14 H14B 108.0 . . ?
N3 C13 C14 111.76(17) . . ?
N3 C13 H13A 109.3 . . ?
C14 C13 H13A 109.3 . . ?
N3 C13 H13B 109.3 . . ?
C14 C13 H13B 109.3 . . ?
H13A C13 H13B 107.9 . . ?
C4 C9 C3 124.9(2) . . ?
C4 C9 C8 118.2(2) . . ?
C3 C9 C8 116.9(2) . . ?
C17 C18 C19 120.8(3) . . ?
C17 C18 H18 119.6 . . ?
C19 C18 H18 119.6 . . ?
O1 C10 N2 128.0(2) . . ?
O1 C10 C11 118.7(2) . . ?
N2 C10 C11 113.30(19) . . ?
N4 C16 C17 116.07(17) . . ?
N4 C16 H16A 108.3 . . ?
C17 C16 H16A 108.3 . . ?
N4 C16 H16B 108.3 . . ?
C17 C16 H16B 108.3 . . ?
H16A C16 H16B 107.4 . . ?
N4 C15 H15A 109.5 . . ?
N4 C15 H15B 109.5 . . ?
H15A C15 H15B 109.5 . . ?
N4 C15 H15C 109.5 . . ?
H15A C15 H15C 109.5 . . ?
H15B C15 H15C 109.5 . . ?
N1 C1 C2 122.3(2) . . ?
N1 C1 H1 118.9 . . ?
C2 C1 H1 118.9 . . ?
C21 C22 C17 120.8(3) . . ?
C21 C22 H22 119.6 . . ?
C17 C22 H22 119.6 . . ?
C2 C3 C9 120.7(2) . . ?
C2 C3 H3 119.7 . . ?
C9 C3 H3 119.7 . . ?
N3 C11 C10 115.22(19) . . ?
N3 C11 H11A 108.5 . . ?
C10 C11 H11A 108.5 . . ?
N3 C11 H11B 108.5 . . ?
C10 C11 H11B 108.5 . . ?
H11A C11 H11B 107.5 . . ?
C7 C6 C5 119.7(2) . . ?
C7 C6 H6 120.1 . . ?
C5 C6 H6 120.1 . . ?
C5 C4 C9 120.0(2) . . ?
C5 C4 H4 120.0 . . ?
C9 C4 H4 120.0 . . ?
N3 C12 H12A 109.5 . . ?
N3 C12 H12B 109.5 . . ?
H12A C12 H12B 109.5 . . ?
N3 C12 H12C 109.5 . . ?
H12A C12 H12C 109.5 . . ?
H12B C12 H12C 109.5 . . ?
C3 C2 C1 119.2(2) . . ?
C3 C2 H2 120.4 . . ?
C1 C2 H2 120.4 . . ?
C4 C5 C6 122.3(2) . . ?
C4 C5 H5 118.8 . . ?
C6 C5 H5 118.8 . . ?
C21 C20 C19 119.8(2) . . ?
C21 C20 H20 120.1 . . ?
C19 C20 H20 120.1 . . ?
C20 C21 C22 120.5(3) . . ?
C20 C21 H21 119.7 . . ?
C22 C21 H21 119.7 . . ?
C20 C19 C18 120.2(3) . . ?
C20 C19 H19 119.9 . . ?
C18 C19 H19 119.9 . . ?
C23 N5 Cu 156.71(19) . . ?
N5 C23 S1 178.7(2) . . ?

loop_
_geom_bond_atom_site_label_1
_geom_bond_atom_site_label_2
_geom_bond_distance
_geom_bond_site_symmetry_2
_geom_bond_publ_flag
Cu N2 1.924(2) . ?
Cu N5 1.957(2) . ?
Cu N1 2.016(2) . ?
Cu N3 2.095(2) . ?
Cu N4 2.342(2) . ?
N2 C10 1.339(3) . ?
N2 C7 1.402(3) . ?
N4 C14 1.466(3) . ?
N4 C15 1.470(3) . ?
N4 C16 1.491(3) . ?
N1 C1 1.322(3) . ?
N1 C8 1.368(3) . ?
N3 C13 1.485(3) . ?
N3 C12 1.487(3) . ?
N3 C11 1.489(3) . ?
C17 C18 1.388(3) . ?
C17 C22 1.389(3) . ?
C17 C16 1.516(3) . ?
O1 C10 1.228(3) . ?
C7 C6 1.383(3) . ?
C7 C8 1.423(3) . ?
C8 C9 1.416(3) . ?
C14 C13 1.515(3) . ?
C14 H14A 0.9700 . ?
C14 H14B 0.9700 . ?
C13 H13A 0.9700 . ?
C13 H13B 0.9700 . ?
C9 C4 1.407(4) . ?
C9 C3 1.409(4) . ?
C18 C19 1.390(4) . ?
C18 H18 0.9300 . ?
C10 C11 1.524(4) . ?
C16 H16A 0.9700 . ?
C16 H16B 0.9700 . ?
C15 H15A 0.9600 . ?
C15 H15B 0.9600 . ?
C15 H15C 0.9600 . ?
C1 C2 1.402(3) . ?
C1 H1 0.9300 . ?
C22 C21 1.386(4) . ?
C22 H22 0.9300 . ?
C3 C2 1.355(4) . ?
C3 H3 0.9300 . ?
C11 H11A 0.9700 . ?
C11 H11B 0.9700 . ?
C6 C5 1.415(4) . ?
C6 H6 0.9300 . ?
C4 C5 1.359(4) . ?
C4 H4 0.9300 . ?
C12 H12A 0.9600 . ?
C12 H12B 0.9600 . ?
C12 H12C 0.9600 . ?
C2 H2 0.9300 . ?
C5 H5 0.9300 . ?
C20 C21 1.364(4) . ?
C20 C19 1.372(4) . ?
C20 H20 0.9300 . ?
C21 H21 0.9300 . ?
C19 H19 0.9300 . ?
S1 C23 1.620(2) . ?
N5 C23 1.155(3) . ?

loop_
_geom_torsion_atom_site_label_1
_geom_torsion_atom_site_label_2
_geom_torsion_atom_site_label_3
_geom_torsion_atom_site_label_4
_geom_torsion
_geom_torsion_site_symmetry_1
_geom_torsion_site_symmetry_2
_geom_torsion_site_symmetry_3
_geom_torsion_site_symmetry_4
_geom_torsion_publ_flag
C10 N2 C7 C6 -4.0(3) . . . . ?
Cu N2 C7 C6 178.96(18) . . . . ?
C10 N2 C7 C8 175.75(18) . . . . ?
Cu N2 C7 C8 -1.3(2) . . . . ?
C1 N1 C8 C9 -0.1(3) . . . . ?
Cu N1 C8 C9 -179.99(14) . . . . ?
C1 N1 C8 C7 -179.39(18) . . . . ?
Cu N1 C8 C7 0.7(2) . . . . ?
C6 C7 C8 N1 -179.88(18) . . . . ?
N2 C7 C8 N1 0.4(2) . . . . ?
C6 C7 C8 C9 0.8(3) . . . . ?
N2 C7 C8 C9 -178.95(17) . . . . ?
C15 N4 C14 C13 78.1(2) . . . . ?
C16 N4 C14 C13 -157.21(17) . . . . ?
Cu N4 C14 C13 -40.36(18) . . . . ?
C12 N3 C13 C14 -168.2(2) . . . . ?
C11 N3 C13 C14 70.4(2) . . . . ?
Cu N3 C13 C14 -45.7(2) . . . . ?
N4 C14 C13 N3 63.3(2) . . . . ?
N1 C8 C9 C4 -179.35(18) . . . . ?
C7 C8 C9 C4 -0.1(3) . . . . ?
N1 C8 C9 C3 0.1(3) . . . . ?
C7 C8 C9 C3 179.37(18) . . . . ?
C22 C17 C18 C19 -0.1(4) . . . . ?
C16 C17 C18 C19 178.5(2) . . . . ?
C7 N2 C10 O1 1.5(4) . . . . ?
Cu N2 C10 O1 178.5(2) . . . . ?
C7 N2 C10 C11 -177.69(18) . . . . ?
Cu N2 C10 C11 -0.7(3) . . . . ?
C14 N4 C16 C17 -61.7(2) . . . . ?
C15 N4 C16 C17 63.9(2) . . . . ?
Cu N4 C16 C17 -171.41(15) . . . . ?
C18 C17 C16 N4 88.1(3) . . . . ?
C22 C17 C16 N4 -93.3(3) . . . . ?
C8 N1 C1 C2 0.0(3) . . . . ?
Cu N1 C1 C2 179.90(18) . . . . ?
C18 C17 C22 C21 -0.1(4) . . . . ?
C16 C17 C22 C21 -178.7(2) . . . . ?
C4 C9 C3 C2 179.4(2) . . . . ?
C8 C9 C3 C2 0.0(3) . . . . ?
C13 N3 C11 C10 -112.4(2) . . . . ?
C12 N3 C11 C10 127.1(2) . . . . ?
Cu N3 C11 C10 2.1(2) . . . . ?
O1 C10 C11 N3 179.6(2) . . . . ?
N2 C10 C11 N3 -1.1(3) . . . . ?
N2 C7 C6 C5 179.1(2) . . . . ?
C8 C7 C6 C5 -0.6(3) . . . . ?
C3 C9 C4 C5 179.8(2) . . . . ?
C8 C9 C4 C5 -0.9(3) . . . . ?
C9 C3 C2 C1 -0.1(4) . . . . ?
N1 C1 C2 C3 0.1(4) . . . . ?
C9 C4 C5 C6 1.0(4) . . . . ?
C7 C6 C5 C4 -0.3(4) . . . . ?
C19 C20 C21 C22 -0.1(4) . . . . ?
C17 C22 C21 C20 0.2(4) . . . . ?
C21 C20 C19 C18 -0.2(4) . . . . ?
C17 C18 C19 C20 0.3(4) . . . . ?
